data_7109346
loop_
_publ_author_name
'Fen Yang'
'Qi Zhou'
'Yiquan Zhang'
'Guang Zeng'
'Guanghua Li'
'Zhan Shi'
'Bingwu Wang'
'Shouhua Feng'

_publ_section_title
;
 Inspiration from old molecules: field-induced slow magnetic relaxation in
 three air-stable tetrahedral cobalt(II) compounds
;
_journal_name_full Chem.Commun.
_journal_page_first 5289
_journal_paper_doi 10.1039/c3cc00277b
_journal_volume 49
_journal_year 2013
_chemical_formula_moiety 'C36 H28 Cl2 Co O P2'
_chemical_formula_sum 'C36 H28 Cl2 Co O P2'
_chemical_formula_weight 668.35
_chemical_melting_point ?
_chemical_name_systematic
;
?
;
_space_group_IT_number 14
_symmetry_cell_setting monoclinic
_symmetry_space_group_name_Hall '-P 2ybc'
_symmetry_space_group_name_H-M 'P 1 21/c 1'
_atom_sites_solution_hydrogens geom
_atom_sites_solution_primary direct
_atom_sites_solution_secondary difmap
_audit_creation_method SHELXL-97
_cell_angle_alpha 90.00
_cell_angle_beta 122.107(5)
_cell_angle_gamma 90.00
_cell_formula_units_Z 4
_cell_length_a 11.6119(7)
_cell_length_b 19.3669(15)
_cell_length_c 18.2530(14)
_cell_measurement_reflns_used 6126
_cell_measurement_temperature 293(2)
_cell_measurement_theta_max 25.02
_cell_measurement_theta_min 1.69
_cell_volume 3477.0(5)
_computing_cell_refinement 'Bruker SMART'
_computing_data_collection 'Bruker SMART'
_computing_data_reduction 'Bruker SAINT'
_computing_molecular_graphics 'Diamond 3.0'
_computing_publication_material SHELXL
_computing_structure_refinement 'SHELXL-97 (Sheldrick, 1997)'
_computing_structure_solution 'SHELXS-97 (Sheldrick, 1990)'
_diffrn_ambient_temperature 293(2)
_diffrn_detector_area_resol_mean 9.00cm
_diffrn_measured_fraction_theta_full 0.999
_diffrn_measured_fraction_theta_max 0.999
_diffrn_measurement_device_type 'CCD area detector'
_diffrn_measurement_method 'phi and omega scans'
_diffrn_radiation_monochromator graphite
_diffrn_radiation_source 'fine-focus sealed tube'
_diffrn_radiation_type MoK\a
_diffrn_radiation_wavelength 0.71073
_diffrn_reflns_av_R_equivalents 0.0439
_diffrn_reflns_av_sigmaI/netI 0.0504
_diffrn_reflns_limit_h_max 13
_diffrn_reflns_limit_h_min -13
_diffrn_reflns_limit_k_max 17
_diffrn_reflns_limit_k_min -23
_diffrn_reflns_limit_l_max 20
_diffrn_reflns_limit_l_min -21
_diffrn_reflns_number 19458
_diffrn_reflns_theta_full 25.02
_diffrn_reflns_theta_max 25.02
_diffrn_reflns_theta_min 1.69
_diffrn_standards_decay_% none
_diffrn_standards_interval_count none
_diffrn_standards_interval_time none
_diffrn_standards_number none
_exptl_absorpt_coefficient_mu 0.765
_exptl_absorpt_correction_T_max 0.4281
_exptl_absorpt_correction_T_min 0.3175
_exptl_absorpt_correction_type empirical
_exptl_absorpt_process_details SADABS
_exptl_crystal_colour 'black brown'
_exptl_crystal_density_diffrn 1.277
_exptl_crystal_density_meas ?
_exptl_crystal_density_method 'not measured'
_exptl_crystal_description block
_exptl_crystal_F_000 1372
_exptl_crystal_size_max 0.32
_exptl_crystal_size_mid 0.29
_exptl_crystal_size_min 0.27
_platon_squeeze_details
;
The Platon SQUEEZE procedure was applied to recover 128 electrons per
unit cell in one void (total volume 440 ^A^3); that is 32 electrons
per formula unit. Lattice solvent acetonitrile molecules (22 electrons/CH3CN)
were present, and the electrons recovered by SQUEEZE have been assigned
as 1.5 acetonitrile molecules per formula unit. These water molecules have
been included in the formula for the calculation of intensive
properties.
;
_refine_diff_density_max 0.441
_refine_diff_density_min -0.290
_refine_diff_density_rms 0.048
_refine_ls_extinction_coef none
_refine_ls_extinction_method none
_refine_ls_goodness_of_fit_ref 1.200
_refine_ls_hydrogen_treatment mixed
_refine_ls_matrix_type full
_refine_ls_number_parameters 379
_refine_ls_number_reflns 6126
_refine_ls_number_restraints 0
_refine_ls_restrained_S_all 1.200
_refine_ls_R_factor_all 0.0565
_refine_ls_R_factor_gt 0.0343
_refine_ls_shift/su_max 0.002
_refine_ls_shift/su_mean 0.000
_refine_ls_structure_factor_coef Fsqd
_refine_ls_weighting_details 'calc w=1/[\s^2^(Fo^2^)+(0.0100P)^2^+0.0000P] where P=(Fo^2^+2Fc^2^)/3'
_refine_ls_weighting_scheme calc
_refine_ls_wR_factor_gt 0.0573
_refine_ls_wR_factor_ref 0.0603
_reflns_number_gt 4135
_reflns_number_total 6126
_reflns_threshold_expression >2sigma(I)
_cod_data_source_file c3cc00277b.txt
_cod_data_source_block compound-2
_cod_depositor_comments
;
The following automatic conversions were performed:

'_chemical_melting_point' value 'not measured' was changed to '?' -
the value is undefined or not given.

Automatic conversion script
Id: cif_fix_values 1891 2012-01-12 08:04:46Z andrius 

The following automatic conversions were performed:

'_exptl_crystal_density_meas' value 'none' was changed to '?' - the
value is perceived as not measured.

Automatic conversion script
Id: cif_fix_values 3008 2015-01-20 13:52:24Z robertas 
;
_cod_original_cell_volume 3477.0(4)
_cod_original_sg_symbol_H-M P2(1)/c
_cod_database_code 7109346

loop_
_symmetry_equiv_pos_as_xyz
'x, y, z'
'-x, y+1/2, -z+1/2'
'-x, -y, -z'
'x, -y-1/2, z-1/2'

loop_
_atom_site_label
_atom_site_type_symbol
_atom_site_fract_x
_atom_site_fract_y
_atom_site_fract_z
_atom_site_U_iso_or_equiv
_atom_site_adp_type
_atom_site_occupancy
_atom_site_symmetry_multiplicity
_atom_site_calc_flag
_atom_site_refinement_flags
Co1 Co -0.15354(3) 0.252114(16) -0.20227(2) 0.03544(10) Uani 1 1 d .
Cl1 Cl 0.02887(7) 0.20854(4) -0.19497(5) 0.0640(2) Uani 1 1 d .
Cl2 Cl -0.32805(7) 0.26541(3) -0.33737(4) 0.0556(2) Uani 1 1 d .
P1 P -0.23962(7) 0.16987(3) -0.14312(4) 0.03542(17) Uani 1 1 d .
P2 P -0.08296(7) 0.35938(3) -0.12182(4) 0.03334(16) Uani 1 1 d .
O1 O -0.06514(16) 0.26279(8) -0.00238(10) 0.0419(4) Uani 1 1 d .
C1 C -0.2894(2) 0.08879(12) -0.20283(16) 0.0385(6) Uani 1 1 d .
C2 C -0.2278(3) 0.06979(13) -0.24748(18) 0.0485(7) Uani 1 1 d .
H2A H -0.1622 0.0984 -0.2459 0.058 Uiso 1 1 calc R
C3 C -0.2629(3) 0.00893(14) -0.29415(19) 0.0581(8) Uani 1 1 d .
H3A H -0.2210 -0.0033 -0.3238 0.070 Uiso 1 1 calc R
C4 C -0.3601(3) -0.03351(14) -0.29652(19) 0.0617(8) Uani 1 1 d .
H4A H -0.3840 -0.0745 -0.3277 0.074 Uiso 1 1 calc R
C5 C -0.4214(3) -0.01508(15) -0.2527(2) 0.0639(9) Uani 1 1 d .
H5A H -0.4870 -0.0438 -0.2545 0.077 Uiso 1 1 calc R
C6 C -0.3871(3) 0.04540(13) -0.20615(18) 0.0533(8) Uani 1 1 d .
H6A H -0.4296 0.0572 -0.1768 0.064 Uiso 1 1 calc R
C7 C -0.3920(3) 0.19853(13) -0.14616(17) 0.0395(6) Uani 1 1 d .
C8 C -0.4193(3) 0.18115(15) -0.0840(2) 0.0655(9) Uani 1 1 d .
H8A H -0.3573 0.1544 -0.0371 0.079 Uiso 1 1 calc R
C9 C -0.5376(4) 0.20275(19) -0.0901(2) 0.0816(11) Uani 1 1 d .
H9A H -0.5548 0.1904 -0.0476 0.098 Uiso 1 1 calc R
C10 C -0.6283(3) 0.24186(18) -0.1581(3) 0.0798(11) Uani 1 1 d .
H10A H -0.7084 0.2559 -0.1626 0.096 Uiso 1 1 calc R
C11 C -0.6027(3) 0.26062(17) -0.2197(2) 0.0864(11) Uani 1 1 d .
H11A H -0.6648 0.2878 -0.2661 0.104 Uiso 1 1 calc R
C12 C -0.4836(3) 0.23928(14) -0.2133(2) 0.0613(8) Uani 1 1 d .
H12A H -0.4659 0.2528 -0.2553 0.074 Uiso 1 1 calc R
C13 C -0.1289(3) 0.14536(12) -0.02976(16) 0.0389(6) Uani 1 1 d .
C14 C -0.0640(3) 0.19750(13) 0.02982(17) 0.0400(6) Uani 1 1 d .
C15 C 0.0082(3) 0.18564(14) 0.11742(18) 0.0580(8) Uani 1 1 d .
H15A H 0.0502 0.2220 0.1561 0.070 Uiso 1 1 calc R
C16 C 0.0177(3) 0.11937(17) 0.1471(2) 0.0763(10) Uani 1 1 d .
H16A H 0.0649 0.1106 0.2063 0.092 Uiso 1 1 calc R
C17 C -0.0430(4) 0.06612(16) 0.0889(2) 0.0791(10) Uani 1 1 d .
H17A H -0.0345 0.0211 0.1091 0.095 Uiso 1 1 calc R
C18 C -0.1160(3) 0.07859(14) 0.00145(19) 0.0618(8) Uani 1 1 d .
H18A H -0.1570 0.0421 -0.0371 0.074 Uiso 1 1 calc R
C19 C -0.1613(2) 0.37015(11) -0.05859(15) 0.0311(6) Uani 1 1 d .
C20 C -0.2387(2) 0.42673(12) -0.06413(16) 0.0398(6) Uani 1 1 d .
H20A H -0.2488 0.4639 -0.0994 0.048 Uiso 1 1 calc R
C21 C -0.3014(3) 0.42805(13) -0.01715(18) 0.0502(7) Uani 1 1 d .
H21A H -0.3524 0.4663 -0.0204 0.060 Uiso 1 1 calc R
C22 C -0.2880(3) 0.37281(14) 0.03408(18) 0.0501(7) Uani 1 1 d .
H22A H -0.3315 0.3737 0.0646 0.060 Uiso 1 1 calc R
C23 C -0.2108(2) 0.31592(13) 0.04096(16) 0.0433(7) Uani 1 1 d .
H23A H -0.2014 0.2788 0.0760 0.052 Uiso 1 1 calc R
C24 C -0.1483(2) 0.31560(12) -0.00519(15) 0.0346(6) Uani 1 1 d .
C25 C 0.0993(2) 0.36610(11) -0.04336(17) 0.0366(6) Uani 1 1 d .
C26 C 0.1889(3) 0.35782(13) -0.07176(18) 0.0474(7) Uani 1 1 d .
H26A H 0.1551 0.3488 -0.1298 0.057 Uiso 1 1 calc R
C27 C 0.3275(3) 0.36294(13) -0.0142(2) 0.0565(8) Uani 1 1 d .
H27A H 0.3861 0.3582 -0.0340 0.068 Uiso 1 1 calc R
C28 C 0.3796(3) 0.37489(13) 0.0719(2) 0.0596(8) Uani 1 1 d .
H28A H 0.4731 0.3773 0.1105 0.072 Uiso 1 1 calc R
C29 C 0.2926(3) 0.38334(13) 0.10067(18) 0.0542(8) Uani 1 1 d .
H29A H 0.3274 0.3920 0.1589 0.065 Uiso 1 1 calc R
C30 C 0.1541(3) 0.37899(12) 0.04355(17) 0.0435(7) Uani 1 1 d .
H30A H 0.0963 0.3848 0.0639 0.052 Uiso 1 1 calc R
C31 C -0.1247(2) 0.43806(12) -0.18534(16) 0.0345(6) Uani 1 1 d .
C32 C -0.2440(3) 0.44118(14) -0.26447(19) 0.0563(8) Uani 1 1 d .
H32A H -0.3012 0.4030 -0.2850 0.068 Uiso 1 1 calc R
C33 C -0.2804(3) 0.50119(16) -0.3145(2) 0.0761(10) Uani 1 1 d .
H33A H -0.3625 0.5035 -0.3675 0.091 Uiso 1 1 calc R
C34 C -0.1934(3) 0.55680(15) -0.2845(2) 0.0677(9) Uani 1 1 d .
H34A H -0.2160 0.5965 -0.3181 0.081 Uiso 1 1 calc R
C35 C -0.0749(3) 0.55430(14) -0.2063(2) 0.0563(8) Uani 1 1 d .
H35A H -0.0169 0.5922 -0.1867 0.068 Uiso 1 1 calc R
C36 C -0.0401(3) 0.49551(13) -0.15564(17) 0.0463(7) Uani 1 1 d .
H36A H 0.0401 0.4945 -0.1016 0.056 Uiso 1 1 calc R

loop_
_atom_site_aniso_label
_atom_site_aniso_U_11
_atom_site_aniso_U_22
_atom_site_aniso_U_33
_atom_site_aniso_U_23
_atom_site_aniso_U_13
_atom_site_aniso_U_12
Co1 0.0386(2) 0.03747(19) 0.0371(2) -0.00336(17) 0.02473(19) -0.00047(17)
Cl1 0.0529(5) 0.0608(5) 0.0949(7) -0.0220(4) 0.0505(5) -0.0024(4)
Cl2 0.0599(5) 0.0677(5) 0.0360(4) -0.0034(3) 0.0233(4) 0.0010(4)
P1 0.0352(4) 0.0366(4) 0.0345(4) 0.0021(3) 0.0186(4) 0.0007(3)
P2 0.0353(4) 0.0346(4) 0.0338(4) -0.0006(3) 0.0209(4) -0.0001(3)
O1 0.0540(12) 0.0373(11) 0.0480(12) 0.0037(8) 0.0362(11) 0.0057(9)
C1 0.0398(16) 0.0383(16) 0.0366(16) 0.0038(12) 0.0196(15) 0.0013(12)
C2 0.0548(19) 0.0387(17) 0.054(2) 0.0007(14) 0.0303(18) 0.0007(14)
C3 0.069(2) 0.0484(19) 0.058(2) -0.0062(16) 0.035(2) 0.0067(17)
C4 0.068(2) 0.0408(18) 0.059(2) -0.0114(15) 0.022(2) -0.0062(16)
C5 0.061(2) 0.057(2) 0.064(2) -0.0071(17) 0.027(2) -0.0212(17)
C6 0.056(2) 0.0501(18) 0.056(2) -0.0063(15) 0.0306(18) -0.0081(15)
C7 0.0369(16) 0.0466(17) 0.0374(17) -0.0063(13) 0.0214(15) -0.0067(13)
C8 0.056(2) 0.091(2) 0.065(2) 0.0094(18) 0.042(2) -0.0002(18)
C9 0.076(3) 0.121(3) 0.076(3) -0.017(2) 0.059(3) -0.018(2)
C10 0.057(2) 0.099(3) 0.107(3) -0.037(2) 0.059(3) -0.012(2)
C11 0.058(2) 0.111(3) 0.097(3) 0.010(2) 0.045(2) 0.027(2)
C12 0.0517(19) 0.079(2) 0.067(2) 0.0099(18) 0.0408(19) 0.0173(17)
C13 0.0425(17) 0.0353(15) 0.0376(17) 0.0056(13) 0.0204(15) 0.0043(13)
C14 0.0436(17) 0.0395(16) 0.0390(17) 0.0071(14) 0.0232(16) 0.0087(13)
C15 0.067(2) 0.056(2) 0.0396(19) 0.0021(15) 0.0200(19) 0.0062(17)
C16 0.099(3) 0.072(2) 0.040(2) 0.0161(18) 0.025(2) 0.013(2)
C17 0.108(3) 0.051(2) 0.057(2) 0.0208(18) 0.029(2) 0.010(2)
C18 0.082(2) 0.0434(18) 0.047(2) 0.0037(15) 0.025(2) -0.0016(17)
C19 0.0306(14) 0.0324(14) 0.0321(15) -0.0033(12) 0.0179(14) -0.0021(11)
C20 0.0411(16) 0.0410(16) 0.0401(17) -0.0010(12) 0.0235(16) 0.0025(13)
C21 0.0467(18) 0.0533(19) 0.053(2) -0.0064(15) 0.0285(18) 0.0110(14)
C22 0.0505(19) 0.066(2) 0.0498(19) -0.0073(16) 0.0374(18) -0.0003(15)
C23 0.0472(17) 0.0515(17) 0.0368(17) 0.0024(13) 0.0261(16) -0.0018(14)
C24 0.0338(15) 0.0386(16) 0.0329(16) -0.0063(12) 0.0186(14) -0.0035(12)
C25 0.0381(16) 0.0321(15) 0.0400(17) -0.0005(12) 0.0210(15) 0.0008(12)
C26 0.0428(18) 0.0600(19) 0.0441(19) -0.0098(14) 0.0263(17) -0.0022(14)
C27 0.0389(19) 0.067(2) 0.069(2) -0.0122(17) 0.033(2) -0.0020(15)
C28 0.0336(18) 0.064(2) 0.064(2) -0.0076(17) 0.0148(19) -0.0020(15)
C29 0.0454(19) 0.066(2) 0.0381(18) -0.0045(15) 0.0130(17) -0.0040(16)
C30 0.0403(18) 0.0517(17) 0.0404(18) -0.0052(14) 0.0227(17) -0.0010(14)
C31 0.0358(16) 0.0343(15) 0.0379(17) -0.0015(12) 0.0225(16) -0.0003(12)
C32 0.052(2) 0.0458(18) 0.054(2) 0.0073(15) 0.0170(18) -0.0079(15)
C33 0.068(2) 0.067(2) 0.057(2) 0.0235(19) 0.009(2) 0.002(2)
C34 0.078(3) 0.052(2) 0.068(3) 0.0180(18) 0.035(2) 0.0011(19)
C35 0.064(2) 0.0459(19) 0.061(2) 0.0021(16) 0.034(2) -0.0117(16)
C36 0.0499(19) 0.0443(17) 0.0421(18) 0.0010(14) 0.0227(16) -0.0039(15)

loop_
_atom_type_symbol
_atom_type_description
_atom_type_scat_dispersion_real
_atom_type_scat_dispersion_imag
_atom_type_scat_source
C C 0.0033 0.0016 'International Tables Vol C Tables 4.2.6.8 and 6.1.1.4'
H H 0.0000 0.0000 'International Tables Vol C Tables 4.2.6.8 and 6.1.1.4'
Cl Cl 0.1484 0.1585 'International Tables Vol C Tables 4.2.6.8 and 6.1.1.4'
Co Co 0.3494 0.9721 'International Tables Vol C Tables 4.2.6.8 and 6.1.1.4'
O O 0.0106 0.0060 'International Tables Vol C Tables 4.2.6.8 and 6.1.1.4'
P P 0.1023 0.0942 'International Tables Vol C Tables 4.2.6.8 and 6.1.1.4'

loop_
_geom_angle_atom_site_label_1
_geom_angle_atom_site_label_2
_geom_angle_atom_site_label_3
_geom_angle
Cl1 Co1 Cl2 112.90(3)
Cl1 Co1 P1 109.32(3)
Cl2 Co1 P1 102.84(3)
Cl1 Co1 P2 106.59(3)
Cl2 Co1 P2 112.86(3)
P1 Co1 P2 112.41(2)
C1 P1 C7 104.44(11)
C1 P1 C13 105.21(11)
C7 P1 C13 101.56(11)
C1 P1 Co1 112.07(8)
C7 P1 Co1 114.20(8)
C13 P1 Co1 117.92(8)
C31 P2 C19 104.73(10)
C31 P2 C25 104.24(11)
C19 P2 C25 104.83(11)
C31 P2 Co1 116.29(8)
C19 P2 Co1 111.13(7)
C25 P2 Co1 114.51(8)
C24 O1 C14 122.32(17)
C6 C1 C2 118.5(2)
C6 C1 P1 122.73(19)
C2 C1 P1 118.72(18)
C3 C2 C1 120.8(2)
C3 C2 H2A 119.6
C1 C2 H2A 119.6
C4 C3 C2 119.7(3)
C4 C3 H3A 120.1
C2 C3 H3A 120.1
C5 C4 C3 119.8(3)
C5 C4 H4A 120.1
C3 C4 H4A 120.1
C4 C5 C6 120.9(3)
C4 C5 H5A 119.6
C6 C5 H5A 119.6
C5 C6 C1 120.3(3)
C5 C6 H6A 119.9
C1 C6 H6A 119.9
C12 C7 C8 118.1(2)
C12 C7 P1 118.78(19)
C8 C7 P1 123.1(2)
C7 C8 C9 121.0(3)
C7 C8 H8A 119.5
C9 C8 H8A 119.5
C10 C9 C8 119.9(3)
C10 C9 H9A 120.0
C8 C9 H9A 120.0
C11 C10 C9 120.2(3)
C11 C10 H10A 119.9
C9 C10 H10A 119.9
C10 C11 C12 119.9(3)
C10 C11 H11A 120.0
C12 C11 H11A 120.0
C7 C12 C11 120.8(3)
C7 C12 H12A 119.6
C11 C12 H12A 119.6
C14 C13 C18 117.7(2)
C14 C13 P1 117.66(19)
C18 C13 P1 124.4(2)
C15 C14 C13 122.4(2)
C15 C14 O1 120.4(2)
C13 C14 O1 117.0(2)
C16 C15 C14 119.1(3)
C16 C15 H15A 120.4
C14 C15 H15A 120.4
C17 C16 C15 119.6(3)
C17 C16 H16A 120.2
C15 C16 H16A 120.2
C16 C17 C18 120.8(3)
C16 C17 H17A 119.6
C18 C17 H17A 119.6
C17 C18 C13 120.4(3)
C17 C18 H18A 119.8
C13 C18 H18A 119.8
C20 C19 C24 118.4(2)
C20 C19 P2 124.55(18)
C24 C19 P2 116.95(17)
C19 C20 C21 120.1(2)
C19 C20 H20A 119.9
C21 C20 H20A 119.9
C22 C21 C20 119.9(2)
C22 C21 H21A 120.0
C20 C21 H21A 120.0
C21 C22 C23 121.0(2)
C21 C22 H22A 119.5
C23 C22 H22A 119.5
C24 C23 C22 118.4(2)
C24 C23 H23A 120.8
C22 C23 H23A 120.8
C23 C24 O1 124.4(2)
C23 C24 C19 122.1(2)
O1 C24 C19 113.51(19)
C30 C25 C26 117.9(2)
C30 C25 P2 123.23(19)
C26 C25 P2 118.89(19)
C27 C26 C25 120.4(3)
C27 C26 H26A 119.8
C25 C26 H26A 119.8
C28 C27 C26 120.8(3)
C28 C27 H27A 119.6
C26 C27 H27A 119.6
C27 C28 C29 119.5(3)
C27 C28 H28A 120.3
C29 C28 H28A 120.3
C28 C29 C30 120.2(3)
C28 C29 H29A 119.9
C30 C29 H29A 119.9
C29 C30 C25 121.3(2)
C29 C30 H30A 119.4
C25 C30 H30A 119.4
C32 C31 C36 119.0(2)
C32 C31 P2 119.11(19)
C36 C31 P2 121.9(2)
C31 C32 C33 120.7(3)
C31 C32 H32A 119.7
C33 C32 H32A 119.7
C34 C33 C32 119.2(3)
C34 C33 H33A 120.4
C32 C33 H33A 120.4
C35 C34 C33 120.7(3)
C35 C34 H34A 119.7
C33 C34 H34A 119.7
C34 C35 C36 120.3(3)
C34 C35 H35A 119.9
C36 C35 H35A 119.9
C35 C36 C31 120.2(3)
C35 C36 H36A 119.9
C31 C36 H36A 119.9

loop_
_geom_bond_atom_site_label_1
_geom_bond_atom_site_label_2
_geom_bond_distance
Co1 Cl1 2.2173(7)
Co1 Cl2 2.2231(8)
Co1 P1 2.4185(7)
Co1 P2 2.4215(7)
P1 C1 1.822(2)
P1 C7 1.827(2)
P1 C13 1.825(3)
P2 C31 1.818(2)
P2 C19 1.821(2)
P2 C25 1.824(3)
O1 C24 1.389(2)
O1 C14 1.391(3)
C1 C6 1.387(3)
C1 C2 1.390(3)
C2 C3 1.383(3)
C2 H2A 0.9300
C3 C4 1.379(3)
C3 H3A 0.9300
C4 C5 1.370(4)
C4 H4A 0.9300
C5 C6 1.376(3)
C5 H5A 0.9300
C6 H6A 0.9300
C7 C12 1.368(3)
C7 C8 1.372(3)
C8 C9 1.382(4)
C8 H8A 0.9300
C9 C10 1.354(4)
C9 H9A 0.9300
C10 C11 1.356(4)
C10 H10A 0.9300
C11 C12 1.387(3)
C11 H11A 0.9300
C12 H12A 0.9300
C13 C14 1.378(3)
C13 C18 1.389(3)
C14 C15 1.374(3)
C15 C16 1.375(3)
C15 H15A 0.9300
C16 C17 1.376(4)
C16 H16A 0.9300
C17 C18 1.374(4)
C17 H17A 0.9300
C18 H18A 0.9300
C19 C20 1.387(3)
C19 C24 1.390(3)
C20 C21 1.389(3)
C20 H20A 0.9300
C21 C22 1.374(3)
C21 H21A 0.9300
C22 C23 1.384(3)
C22 H22A 0.9300
C23 C24 1.373(3)
C23 H23A 0.9300
C25 C30 1.382(3)
C25 C26 1.397(3)
C26 C27 1.380(3)
C26 H26A 0.9300
C27 C28 1.370(4)
C27 H27A 0.9300
C28 C29 1.374(3)
C28 H28A 0.9300
C29 C30 1.378(3)
C29 H29A 0.9300
C30 H30A 0.9300
C31 C32 1.372(3)
C31 C36 1.390(3)
C32 C33 1.398(4)
C32 H32A 0.9300
C33 C34 1.376(4)
C33 H33A 0.9300
C34 C35 1.359(4)
C34 H34A 0.9300
C35 C36 1.384(3)
C35 H35A 0.9300
C36 H36A 0.9300

loop_
_geom_torsion_atom_site_label_1
_geom_torsion_atom_site_label_2
_geom_torsion_atom_site_label_3
_geom_torsion_atom_site_label_4
_geom_torsion
Cl1 Co1 P1 C1 -60.76(9)
Cl2 Co1 P1 C1 59.42(9)
P2 Co1 P1 C1 -178.91(9)
Cl1 Co1 P1 C7 -179.26(9)
Cl2 Co1 P1 C7 -59.07(9)
P2 Co1 P1 C7 62.59(10)
Cl1 Co1 P1 C13 61.60(9)
Cl2 Co1 P1 C13 -178.21(9)
P2 Co1 P1 C13 -56.55(9)
Cl1 Co1 P2 C31 100.30(9)
Cl2 Co1 P2 C31 -24.19(9)
P1 Co1 P2 C31 -139.95(8)
Cl1 Co1 P2 C19 -140.04(9)
Cl2 Co1 P2 C19 95.47(9)
P1 Co1 P2 C19 -20.29(9)
Cl1 Co1 P2 C25 -21.49(9)
Cl2 Co1 P2 C25 -145.98(9)
P1 Co1 P2 C25 98.26(9)
C7 P1 C1 C6 -29.6(2)
C13 P1 C1 C6 77.0(2)
Co1 P1 C1 C6 -153.7(2)
C7 P1 C1 C2 149.9(2)
C13 P1 C1 C2 -103.5(2)
Co1 P1 C1 C2 25.8(2)
C6 C1 C2 C3 -0.1(4)
P1 C1 C2 C3 -179.6(2)
C1 C2 C3 C4 0.0(4)
C2 C3 C4 C5 0.1(4)
C3 C4 C5 C6 -0.1(5)
C4 C5 C6 C1 0.0(5)
C2 C1 C6 C5 0.1(4)
P1 C1 C6 C5 179.6(2)
C1 P1 C7 C12 -89.5(2)
C13 P1 C7 C12 161.3(2)
Co1 P1 C7 C12 33.3(2)
C1 P1 C7 C8 90.5(2)
C13 P1 C7 C8 -18.7(2)
Co1 P1 C7 C8 -146.7(2)
C12 C7 C8 C9 1.6(4)
P1 C7 C8 C9 -178.5(2)
C7 C8 C9 C10 -0.2(5)
C8 C9 C10 C11 -0.8(6)
C9 C10 C11 C12 0.5(5)
C8 C7 C12 C11 -1.9(4)
P1 C7 C12 C11 178.1(2)
C10 C11 C12 C7 0.9(5)
C1 P1 C13 C14 173.15(18)
C7 P1 C13 C14 -78.2(2)
Co1 P1 C13 C14 47.4(2)
C1 P1 C13 C18 -13.4(2)
C7 P1 C13 C18 95.3(2)
Co1 P1 C13 C18 -139.2(2)
C18 C13 C14 C15 -1.9(4)
P1 C13 C14 C15 172.0(2)
C18 C13 C14 O1 173.0(2)
P1 C13 C14 O1 -13.0(3)
C24 O1 C14 C15 -80.4(3)
C24 O1 C14 C13 104.6(2)
C13 C14 C15 C16 0.7(4)
O1 C14 C15 C16 -174.1(2)
C14 C15 C16 C17 1.2(5)
C15 C16 C17 C18 -1.7(5)
C16 C17 C18 C13 0.5(5)
C14 C13 C18 C17 1.3(4)
P1 C13 C18 C17 -172.2(2)
C31 P2 C19 C20 2.1(2)
C25 P2 C19 C20 111.6(2)
Co1 P2 C19 C20 -124.19(19)
C31 P2 C19 C24 178.13(19)
C25 P2 C19 C24 -72.4(2)
Co1 P2 C19 C24 51.8(2)
C24 C19 C20 C21 -0.1(3)
P2 C19 C20 C21 175.85(18)
C19 C20 C21 C22 -0.8(4)
C20 C21 C22 C23 1.1(4)
C21 C22 C23 C24 -0.5(4)
C22 C23 C24 O1 178.2(2)
C22 C23 C24 C19 -0.4(4)
C14 O1 C24 C23 16.8(4)
C14 O1 C24 C19 -164.4(2)
C20 C19 C24 C23 0.7(4)
P2 C19 C24 C23 -175.53(18)
C20 C19 C24 O1 -178.0(2)
P2 C19 C24 O1 5.7(3)
C31 P2 C25 C30 107.9(2)
C19 P2 C25 C30 -1.9(2)
Co1 P2 C25 C30 -123.90(19)
C31 P2 C25 C26 -72.1(2)
C19 P2 C25 C26 178.07(19)
Co1 P2 C25 C26 56.0(2)
C30 C25 C26 C27 -0.4(4)
P2 C25 C26 C27 179.7(2)
C25 C26 C27 C28 1.2(4)
C26 C27 C28 C29 -1.4(4)
C27 C28 C29 C30 0.8(4)
C28 C29 C30 C25 0.0(4)
C26 C25 C30 C29 -0.2(4)
P2 C25 C30 C29 179.70(18)
C19 P2 C31 C32 -88.2(2)
C25 P2 C31 C32 161.9(2)
Co1 P2 C31 C32 34.8(2)
C19 P2 C31 C36 91.0(2)
C25 P2 C31 C36 -18.9(2)
Co1 P2 C31 C36 -145.95(17)
C36 C31 C32 C33 -0.2(4)
P2 C31 C32 C33 179.0(2)
C31 C32 C33 C34 1.7(4)
C32 C33 C34 C35 -1.6(5)
C33 C34 C35 C36 0.0(4)
C34 C35 C36 C31 1.5(4)
C32 C31 C36 C35 -1.4(4)
P2 C31 C36 C35 179.41(18)

loop_
_platon_squeeze_void_nr
_platon_squeeze_void_average_x
_platon_squeeze_void_average_y
_platon_squeeze_void_average_z
_platon_squeeze_void_volume
_platon_squeeze_void_count_electrons
_platon_squeeze_void_content
1 0.000 0.500 0.500 220 64 ' '
2 0.500 1.000 1.000 220 64 ' '
